data_2205286
loop_
_publ_author_name
'Hong-Ping Xiao'
'Ya-Qian Cheng'
'Xin-Hua Li'

_publ_section_title
;
 <i>catena</i>-Poly[[(2,2'-bipyridine)nickel(II)]-\m-4,4'-oxydibenzoato]
;
_journal_issue 3
_journal_name_full 'Acta Crystallographica Section E'
_journal_page_first m469
_journal_page_last m470
_journal_paper_doi 10.1107/S1600536805003405
_journal_volume 61
_journal_year 2005
_chemical_formula_iupac '[Ni (C14 H8 O5) (C10 H8 N2)]'
_chemical_formula_moiety 'C24 H16 N2 Ni O5'
_chemical_formula_sum 'C24 H16 N2 Ni O5'
_chemical_formula_weight 471.10
_chemical_name_systematic
;
catena-Poly[[(2,2'-bipyridine)nickel(II)]-\m-4,4'-oxydibenzoato]
;
_space_group_IT_number 14
_symmetry_cell_setting monoclinic
_symmetry_space_group_name_Hall '-P 2ybc'
_symmetry_space_group_name_H-M 'P 1 21/c 1'
_atom_sites_solution_hydrogens geom
_atom_sites_solution_primary direct
_atom_sites_solution_secondary difmap
_audit_creation_method SHELXL-97
_cell_angle_alpha 90.00
_cell_angle_beta 92.026(3)
_cell_angle_gamma 90.00
_cell_formula_units_Z 4
_cell_length_a 12.2223(18)
_cell_length_b 15.017(2)
_cell_length_c 11.3182(16)
_cell_measurement_reflns_used 2159
_cell_measurement_temperature 298(2)
_cell_measurement_theta_max 22.28
_cell_measurement_theta_min 2.25
_cell_volume 2076.1(5)
_computing_cell_refinement 'SAINT (Bruker, 2002)'
_computing_data_collection 'SMART (Bruker, 2002)'
_computing_data_reduction SAINT
_computing_molecular_graphics 'XP (Bruker, 2002)'
_computing_publication_material SHELXL97
_computing_structure_refinement 'SHELXL97 (Sheldrick, 1997)'
_computing_structure_solution 'SHELXS97 (Sheldrick, 1997)'
_diffrn_ambient_temperature 298(2)
_diffrn_measured_fraction_theta_full 1.000
_diffrn_measured_fraction_theta_max 1.000
_diffrn_measurement_device_type 'Bruker APEX area-detector diffractometer'
_diffrn_measurement_method '\f and \w scan'
_diffrn_radiation_monochromator graphite
_diffrn_radiation_source 'fine-focus sealed tube'
_diffrn_radiation_type MoK\a
_diffrn_radiation_wavelength 0.71073
_diffrn_reflns_av_R_equivalents 0.0360
_diffrn_reflns_av_sigmaI/netI 0.0492
_diffrn_reflns_limit_h_max 14
_diffrn_reflns_limit_h_min -13
_diffrn_reflns_limit_k_max 18
_diffrn_reflns_limit_k_min -13
_diffrn_reflns_limit_l_max 13
_diffrn_reflns_limit_l_min -13
_diffrn_reflns_number 11073
_diffrn_reflns_theta_full 25.30
_diffrn_reflns_theta_max 25.30
_diffrn_reflns_theta_min 1.67
_diffrn_standards_decay_% 0
_diffrn_standards_interval_time 0
_diffrn_standards_number 0
_exptl_absorpt_coefficient_mu 0.974
_exptl_absorpt_correction_T_max 0.8756
_exptl_absorpt_correction_T_min 0.8365
_exptl_absorpt_correction_type integration
_exptl_absorpt_process_details '(SADABS; Bruker, 2002)'
_exptl_crystal_colour green
_exptl_crystal_density_diffrn 1.507
_exptl_crystal_density_method 'not measured'
_exptl_crystal_description block
_exptl_crystal_F_000 968
_exptl_crystal_size_max 0.19
_exptl_crystal_size_mid 0.16
_exptl_crystal_size_min 0.14
_refine_diff_density_max 0.288
_refine_diff_density_min -0.237
_refine_ls_extinction_method none
_refine_ls_goodness_of_fit_ref 1.062
_refine_ls_hydrogen_treatment constr
_refine_ls_matrix_type full
_refine_ls_number_parameters 289
_refine_ls_number_reflns 3792
_refine_ls_number_restraints 0
_refine_ls_restrained_S_all 1.062
_refine_ls_R_factor_all 0.0610
_refine_ls_R_factor_gt 0.0463
_refine_ls_shift/su_max 0.000
_refine_ls_shift/su_mean 0.000
_refine_ls_structure_factor_coef Fsqd
_refine_ls_weighting_details 'calc w=1/[\s^2^(Fo^2^)+(0.0372P)^2^+0.4839P] where P=(Fo^2^+2Fc^2^)/3'
_refine_ls_weighting_scheme calc
_refine_ls_wR_factor_gt 0.0921
_refine_ls_wR_factor_ref 0.0976
_reflns_number_gt 3075
_reflns_number_total 3792
_reflns_threshold_expression I>2\s(I)
_cod_data_source_file is6048.cif
_cod_data_source_block I
_cod_depositor_comments
;
The following automatic conversions were performed:
'_symmetry_cell_setting' value 'Monoclinic' changed to 'monoclinic'
according to '/home/saulius/struct/CIF-dictionaries/cif_core.dic'
dictionary named 'cif_core.dic' version 2.4.1 from 2010-06-29.

Automatic conversion script
Id: cif_fix_enum 1527 2010-12-29 10:47:43Z saulius 

The following automatic conversions were performed:

'_symmetry_cell_setting' value 'Monoclinic' changed to 'monoclinic'
according to /home/saulius/struct/CIF-dictionaries/cif_core.dic
dictionary named 'cif_core.dic' version 2.4.1 from 2010-06-29.

Automatic conversion script
Id: cif_fix_values 1715 2011-07-08 13:25:40Z adriana 
;
_cod_original_sg_symbol_H-M 'P 21/c'
_cod_database_code 2205286
_cod_database_fobs_code 2205286

loop_
_symmetry_equiv_pos_as_xyz
'x, y, z'
'-x, y+1/2, -z+1/2'
'-x, -y, -z'
'x, -y-1/2, z-1/2'

loop_
_atom_site_label
_atom_site_fract_x
_atom_site_fract_y
_atom_site_fract_z
_atom_site_U_iso_or_equiv
_atom_site_adp_type
_atom_site_calc_flag
_atom_site_refinement_flags
_atom_site_occupancy
_atom_site_type_symbol
Ni1 0.61514(3) 0.05986(2) 0.79313(3) 0.04012(14) Uani d . 1 Ni
O1 0.49510(16) 0.11844(13) 0.87899(17) 0.0490(5) Uani d . 1 O
O2 0.50408(16) 0.17099(14) 0.69694(18) 0.0537(5) Uani d . 1 O
O3 0.04701(17) 0.33318(16) 0.83212(18) 0.0646(7) Uani d . 1 O
O4 -0.26269(16) 0.37183(13) 0.37038(18) 0.0542(6) Uani d . 1 O
O5 -0.26358(19) 0.50757(15) 0.4409(2) 0.0677(7) Uani d . 1 O
N1 0.51615(19) -0.03797(15) 0.7379(2) 0.0437(6) Uani d . 1 N
N2 0.69440(18) 0.02205(16) 0.6498(2) 0.0436(6) Uani d . 1 N
C1 0.4289(3) -0.0678(2) 0.7939(3) 0.0579(9) Uani d . 1 C
H1 0.4126 -0.0428 0.8664 0.069 Uiso calc R 1 H
C2 0.3623(3) -0.1342(2) 0.7481(3) 0.0630(9) Uani d . 1 C
H2 0.3028 -0.1546 0.7894 0.076 Uiso calc R 1 H
C3 0.3858(3) -0.1697(2) 0.6396(3) 0.0570(9) Uani d . 1 C
H3 0.3415 -0.2140 0.6061 0.068 Uiso calc R 1 H
C4 0.4750(2) -0.13938(18) 0.5811(3) 0.0474(8) Uani d . 1 C
H4 0.4910 -0.1622 0.5073 0.057 Uiso calc R 1 H
C5 0.5404(2) -0.07461(18) 0.6335(2) 0.0396(7) Uani d . 1 C
C6 0.6424(2) -0.04008(18) 0.5833(2) 0.0403(7) Uani d . 1 C
C7 0.6831(3) -0.0687(2) 0.4780(3) 0.0554(8) Uani d . 1 C
H7 0.6466 -0.1120 0.4331 0.067 Uiso calc R 1 H
C8 0.7787(3) -0.0320(3) 0.4408(3) 0.0685(10) Uani d . 1 C
H8 0.8079 -0.0508 0.3702 0.082 Uiso calc R 1 H
C9 0.8316(3) 0.0323(3) 0.5073(3) 0.0696(10) Uani d . 1 C
H9 0.8959 0.0582 0.4823 0.084 Uiso calc R 1 H
C10 0.7871(3) 0.0573(2) 0.6115(3) 0.0577(9) Uani d . 1 C
H10 0.8227 0.1005 0.6574 0.069 Uiso calc R 1 H
C11 0.4562(2) 0.16481(19) 0.7923(3) 0.0433(7) Uani d . 1 C
C12 0.3479(2) 0.20919(17) 0.8047(2) 0.0378(6) Uani d . 1 C
C13 0.3142(2) 0.27215(19) 0.7210(2) 0.0437(7) Uani d . 1 C
H13 0.3597 0.2864 0.6597 0.052 Uiso calc R 1 H
C14 0.2140(2) 0.31377(18) 0.7279(3) 0.0447(7) Uani d . 1 C
H14 0.1922 0.3564 0.6723 0.054 Uiso calc R 1 H
C15 0.1471(2) 0.2913(2) 0.8182(3) 0.0451(7) Uani d . 1 C
C16 0.1788(2) 0.2292(2) 0.9026(3) 0.0513(8) Uani d . 1 C
H16 0.1328 0.2148 0.9634 0.062 Uiso calc R 1 H
C17 0.2801(2) 0.18895(19) 0.8954(2) 0.0456(7) Uani d . 1 C
H17 0.3027 0.1477 0.9525 0.055 Uiso calc R 1 H
C18 -0.0122(2) 0.3562(2) 0.7287(3) 0.0503(8) Uani d . 1 C
C19 -0.0481(3) 0.2923(2) 0.6506(3) 0.0612(9) Uani d . 1 C
H19 -0.0281 0.2330 0.6617 0.073 Uiso calc R 1 H
C20 -0.1148(2) 0.3169(2) 0.5544(3) 0.0542(8) Uani d . 1 C
H20 -0.1384 0.2739 0.5002 0.065 Uiso calc R 1 H
C21 -0.1466(2) 0.4038(2) 0.5380(3) 0.0419(7) Uani d . 1 C
C22 -0.1068(3) 0.4672(2) 0.6169(3) 0.0567(8) Uani d . 1 C
H22 -0.1259 0.5266 0.6057 0.068 Uiso calc R 1 H
C23 -0.0391(3) 0.4435(2) 0.7120(3) 0.0594(9) Uani d . 1 C
H23 -0.0121 0.4868 0.7642 0.071 Uiso calc R 1 H
C24 -0.2286(2) 0.4309(2) 0.4434(3) 0.0435(7) Uani d . 1 C

loop_
_atom_site_aniso_label
_atom_site_aniso_U_11
_atom_site_aniso_U_22
_atom_site_aniso_U_33
_atom_site_aniso_U_12
_atom_site_aniso_U_13
_atom_site_aniso_U_23
Ni1 0.0342(2) 0.0425(2) 0.0428(2) 0.00222(16) -0.00895(15) -0.00669(17)
O1 0.0492(12) 0.0514(13) 0.0456(12) 0.0120(10) -0.0106(10) -0.0020(10)
O2 0.0496(13) 0.0640(14) 0.0474(13) 0.0063(10) -0.0004(10) -0.0025(11)
O3 0.0532(14) 0.0984(18) 0.0417(12) 0.0317(12) -0.0061(10) 0.0022(12)
O4 0.0540(13) 0.0462(12) 0.0607(14) -0.0017(10) -0.0222(11) 0.0033(11)
O5 0.0834(17) 0.0537(15) 0.0636(15) 0.0180(12) -0.0307(13) -0.0059(12)
N1 0.0401(14) 0.0443(14) 0.0466(15) 0.0023(11) -0.0015(12) -0.0044(11)
N2 0.0343(14) 0.0471(14) 0.0490(15) 0.0022(11) -0.0063(11) 0.0008(12)
C1 0.055(2) 0.060(2) 0.059(2) -0.0054(16) 0.0078(17) -0.0044(17)
C2 0.053(2) 0.057(2) 0.080(3) -0.0101(16) 0.0111(18) 0.0019(19)
C3 0.049(2) 0.0444(19) 0.076(2) -0.0050(15) -0.0102(18) 0.0000(17)
C4 0.052(2) 0.0415(17) 0.0478(18) 0.0049(14) -0.0131(15) -0.0023(14)
C5 0.0401(16) 0.0364(16) 0.0415(16) 0.0078(12) -0.0104(13) 0.0009(13)
C6 0.0395(16) 0.0397(16) 0.0407(16) 0.0082(12) -0.0104(13) 0.0008(13)
C7 0.056(2) 0.060(2) 0.050(2) 0.0036(16) -0.0029(16) -0.0052(16)
C8 0.063(2) 0.086(3) 0.057(2) 0.004(2) 0.0131(19) -0.005(2)
C9 0.049(2) 0.088(3) 0.073(3) -0.0057(19) 0.0108(19) 0.001(2)
C10 0.0443(19) 0.064(2) 0.065(2) -0.0031(16) -0.0059(17) -0.0002(17)
C11 0.0429(17) 0.0393(17) 0.0469(18) -0.0004(13) -0.0096(15) -0.0080(14)
C12 0.0401(16) 0.0363(15) 0.0363(16) -0.0015(12) -0.0115(13) -0.0052(12)
C13 0.0433(18) 0.0488(18) 0.0383(16) -0.0031(14) -0.0064(13) 0.0015(13)
C14 0.0479(18) 0.0444(17) 0.0407(17) 0.0040(14) -0.0125(14) 0.0045(13)
C15 0.0406(17) 0.0555(19) 0.0384(17) 0.0070(14) -0.0102(14) -0.0048(14)
C16 0.0447(18) 0.069(2) 0.0403(17) 0.0043(15) -0.0007(14) 0.0080(15)
C17 0.0492(18) 0.0483(18) 0.0385(17) 0.0030(14) -0.0087(14) 0.0050(14)
C18 0.0381(17) 0.071(2) 0.0408(17) 0.0167(15) -0.0050(13) 0.0029(16)
C19 0.061(2) 0.057(2) 0.065(2) 0.0120(17) -0.0162(18) 0.0044(18)
C20 0.0491(19) 0.050(2) 0.062(2) 0.0022(15) -0.0184(16) -0.0023(16)
C21 0.0309(15) 0.0506(18) 0.0439(17) -0.0004(13) -0.0034(13) 0.0047(14)
C22 0.059(2) 0.054(2) 0.056(2) 0.0076(16) -0.0126(17) 0.0032(16)
C23 0.056(2) 0.067(2) 0.054(2) 0.0085(16) -0.0142(16) -0.0086(17)
C24 0.0378(16) 0.0464(19) 0.0460(18) -0.0034(14) -0.0024(13) 0.0046(15)

loop_
_atom_type_symbol
_atom_type_description
_atom_type_scat_dispersion_real
_atom_type_scat_dispersion_imag
_atom_type_scat_source
C C 0.0033 0.0016 'International Tables Vol C Tables 4.2.6.8 and 6.1.1.4'
H H 0.0000 0.0000 'International Tables Vol C Tables 4.2.6.8 and 6.1.1.4'
N N 0.0061 0.0033 'International Tables Vol C Tables 4.2.6.8 and 6.1.1.4'
O O 0.0106 0.0060 'International Tables Vol C Tables 4.2.6.8 and 6.1.1.4'
Ni Ni 0.3393 1.1124 'International Tables Vol C Tables 4.2.6.8 and 6.1.1.4'

loop_
_geom_angle_atom_site_label_1
_geom_angle_atom_site_label_2
_geom_angle_atom_site_label_3
_geom_angle_site_symmetry_1
_geom_angle_site_symmetry_3
_geom_angle
_geom_angle_publ_flag
N1 Ni1 N2 . . 80.93(10) yes
N1 Ni1 O1 . . 91.67(9) yes
N1 Ni1 O2 . . 92.49(8) yes
N2 Ni1 O1 . . 155.03(8) yes
N2 Ni1 O2 . . 96.46(8) yes
O1 Ni1 O2 . . 59.85(8) yes
O1 Ni1 O5 . 4_666 106.95(8) yes
O2 Ni1 O5 . 4_666 158.81(7) yes
O4 Ni1 N1 4_666 . 163.29(9) yes
O4 Ni1 N2 4_666 . 97.19(9) yes
O4 Ni1 O1 4_666 . 96.44(8) yes
O4 Ni1 O2 4_666 . 104.22(8) yes
O5 Ni1 N1 4_666 . 105.02(9) yes
O5 Ni1 N2 4_666 . 98.02(9) yes
O4 Ni1 O5 4_666 4_666 58.63(8) yes
C15 O3 C18 . . 116.7(2) ?
C24 O4 Ni1 . 4_465 98.63(17) ?
C1 N1 C5 . . 118.9(3) ?
C1 N1 Ni1 . . 125.8(2) ?
C5 N1 Ni1 . . 115.3(2) ?
C10 N2 C6 . . 118.8(3) ?
C10 N2 Ni1 . . 126.3(2) ?
C6 N2 Ni1 . . 114.74(19) ?
N1 C1 C2 . . 122.4(3) ?
N1 C1 H1 . . 118.8 ?
C2 C1 H1 . . 118.8 ?
C1 C2 C3 . . 118.4(3) ?
C1 C2 H2 . . 120.8 ?
C3 C2 H2 . . 120.8 ?
C4 C3 C2 . . 119.7(3) ?
C4 C3 H3 . . 120.2 ?
C2 C3 H3 . . 120.2 ?
C3 C4 C5 . . 119.0(3) ?
C3 C4 H4 . . 120.5 ?
C5 C4 H4 . . 120.5 ?
N1 C5 C4 . . 121.5(3) ?
N1 C5 C6 . . 114.1(2) ?
C4 C5 C6 . . 124.4(3) ?
N2 C6 C7 . . 121.6(3) ?
N2 C6 C5 . . 114.5(2) ?
C7 C6 C5 . . 123.9(3) ?
C8 C7 C6 . . 118.6(3) ?
C8 C7 H7 . . 120.7 ?
C6 C7 H7 . . 120.7 ?
C9 C8 C7 . . 120.2(3) ?
C9 C8 H8 . . 119.9 ?
C7 C8 H8 . . 119.9 ?
C10 C9 C8 . . 118.2(3) ?
C10 C9 H9 . . 120.9 ?
C8 C9 H9 . . 120.9 ?
N2 C10 C9 . . 122.6(3) ?
N2 C10 H10 . . 118.7 ?
C9 C10 H10 . . 118.7 ?
O2 C11 O1 . . 122.0(3) ?
O2 C11 C12 . . 119.5(3) ?
O1 C11 C12 . . 118.5(3) ?
C17 C12 C13 . . 119.1(3) ?
C17 C12 C11 . . 122.1(3) ?
C13 C12 C11 . . 118.8(3) ?
C14 C13 C12 . . 120.8(3) ?
C14 C13 H13 . . 119.6 ?
C12 C13 H13 . . 119.6 ?
C15 C14 C13 . . 118.9(3) ?
C15 C14 H14 . . 120.5 ?
C13 C14 H14 . . 120.5 ?
C14 C15 C16 . . 121.4(3) ?
C14 C15 O3 . . 121.5(3) ?
C16 C15 O3 . . 117.0(3) ?
C15 C16 C17 . . 119.0(3) ?
C15 C16 H16 . . 120.5 ?
C17 C16 H16 . . 120.5 ?
C12 C17 C16 . . 120.7(3) ?
C12 C17 H17 . . 119.6 ?
C16 C17 H17 . . 119.6 ?
C23 C18 C19 . . 121.0(3) ?
C23 C18 O3 . . 118.0(3) ?
C19 C18 O3 . . 120.9(3) ?
C18 C19 C20 . . 119.1(3) ?
C18 C19 H19 . . 120.4 ?
C20 C19 H19 . . 120.4 ?
C21 C20 C19 . . 121.1(3) ?
C21 C20 H20 . . 119.5 ?
C19 C20 H20 . . 119.5 ?
C20 C21 C22 . . 118.4(3) ?
C20 C21 C24 . . 122.3(3) ?
C22 C21 C24 . . 119.1(3) ?
C23 C22 C21 . . 120.9(3) ?
C23 C22 H22 . . 119.5 ?
C21 C22 H22 . . 119.5 ?
C18 C23 C22 . . 119.4(3) ?
C18 C23 H23 . . 120.3 ?
C22 C23 H23 . . 120.3 ?
O5 C24 O4 . . 122.2(3) ?
O5 C24 C21 . . 119.6(3) ?
O4 C24 C21 . . 118.1(3) ?

loop_
_geom_bond_atom_site_label_1
_geom_bond_atom_site_label_2
_geom_bond_site_symmetry_2
_geom_bond_distance
_geom_bond_publ_flag
Ni1 N1 . 1.990(2) yes
Ni1 N2 . 2.000(2) yes
Ni1 O1 . 1.993(2) yes
Ni1 O2 . 2.389(2) yes
Ni1 O4 4_666 1.9885(19) yes
Ni1 O5 4_666 2.418(2) yes
O1 C11 . 1.281(3) ?
O2 C11 . 1.249(3) ?
O3 C15 . 1.389(3) ?
O3 C18 . 1.397(3) ?
O4 C24 . 1.272(3) ?
O4 Ni1 4_465 1.9885(19) ?
O5 C24 . 1.229(3) ?
N1 C1 . 1.336(4) ?
N1 C5 . 1.347(4) ?
N2 C10 . 1.336(4) ?
N2 C6 . 1.345(3) ?
C1 C2 . 1.377(4) ?
C1 H1 . 0.9300 ?
C2 C3 . 1.379(5) ?
C2 H2 . 0.9300 ?
C3 C4 . 1.373(4) ?
C3 H3 . 0.9300 ?
C4 C5 . 1.380(4) ?
C4 H4 . 0.9300 ?
C5 C6 . 1.482(4) ?
C6 C7 . 1.375(4) ?
C7 C8 . 1.372(5) ?
C7 H7 . 0.9300 ?
C8 C9 . 1.372(5) ?
C8 H8 . 0.9300 ?
C9 C10 . 1.368(5) ?
C9 H9 . 0.9300 ?
C10 H10 . 0.9300 ?
C11 C12 . 1.493(4) ?
C12 C17 . 1.376(4) ?
C12 C13 . 1.390(4) ?
C13 C14 . 1.379(4) ?
C13 H13 . 0.9300 ?
C14 C15 . 1.374(4) ?
C14 H14 . 0.9300 ?
C15 C16 . 1.380(4) ?
C16 C17 . 1.383(4) ?
C16 H16 . 0.9300 ?
C17 H17 . 0.9300 ?
C18 C23 . 1.364(4) ?
C18 C19 . 1.367(4) ?
C19 C20 . 1.387(4) ?
C19 H19 . 0.9300 ?
C20 C21 . 1.372(4) ?
C20 H20 . 0.9300 ?
C21 C22 . 1.382(4) ?
C21 C24 . 1.497(4) ?
C22 C23 . 1.381(4) ?
C22 H22 . 0.9300 ?
C23 H23 . 0.9300 ?
